data_4073838
loop_
_publ_author_name
'Doux, Marjolaine'
'Thu\'ery, Pierre'
'Blug, Matthias'
'Ricard, Louis'
'Le Floch, Pascal'
'Arliguie, Th\'er\`ese'
'M\'ezailles, Nicolas'

_publ_section_title
;
 Anions of Tridentate SPS Ligands:&#x00A0; Syntheses, X-ray Structures and
 DFT Calculations
;
_journal_issue 23
_journal_name_full Organometallics
_journal_page_first 5643
_journal_paper_doi 10.1021/om7006634
_journal_volume 26
_journal_year 2007
_chemical_formula_sum 'C62 H77 B K O8 P3 S2'
_chemical_formula_weight 1157.18
_space_group_IT_number 11
_symmetry_cell_setting monoclinic
_symmetry_space_group_name_Hall '-P 2yb'
_symmetry_space_group_name_H-M 'P 1 21/m 1'
_atom_sites_solution_hydrogens geom
_atom_sites_solution_primary direct
_atom_sites_solution_secondary difmap
_audit_creation_method SHELXL-97
_cell_angle_alpha 90.00
_cell_angle_beta 93.3020(10)
_cell_angle_gamma 90.00
_cell_formula_units_Z 2
_cell_length_a 9.3537(2)
_cell_length_b 20.6676(6)
_cell_length_c 15.8981(7)
_cell_measurement_reflns_used 74021
_cell_measurement_temperature 100(2)
_cell_measurement_theta_max 25.68
_cell_measurement_theta_min 2.94
_cell_volume 3068.29(17)
_computing_cell_refinement 'DENZO-SMN (Otwinowski & Minor, 1997)'
_computing_data_collection 'Kappa-CCD software (Nonius B.V., 1998)'
_computing_data_reduction 'DENZO-SMN (Otwinowski & Minor, 1997)'
_computing_molecular_graphics 'SHELXTL (Sheldrick, 1999)'
_computing_publication_material 'SHELXTL (Sheldrick, 1999); PLATON (Spek, 2003)'
_computing_structure_refinement 'SHELXL-97 (Sheldrick, 1997)'
_computing_structure_solution 'SHELXS-97 (Sheldrick, 1997)'
_diffrn_ambient_temperature 100(2)
_diffrn_measured_fraction_theta_full 0.998
_diffrn_measured_fraction_theta_max 0.998
_diffrn_measurement_device_type 'Nonius Kappa-CCD area-detector diffractometer'
_diffrn_measurement_method 'two \f and one \w scans with 2\% steps'
_diffrn_radiation_monochromator graphite
_diffrn_radiation_source 'fine-focus sealed tube'
_diffrn_radiation_type MoK\a
_diffrn_radiation_wavelength 0.71073
_diffrn_reflns_av_R_equivalents 0.0627
_diffrn_reflns_av_sigmaI/netI 0.0312
_diffrn_reflns_limit_h_max 11
_diffrn_reflns_limit_h_min 0
_diffrn_reflns_limit_k_max 25
_diffrn_reflns_limit_k_min 0
_diffrn_reflns_limit_l_max 19
_diffrn_reflns_limit_l_min -19
_diffrn_reflns_number 5987
_diffrn_reflns_theta_full 25.68
_diffrn_reflns_theta_max 25.68
_diffrn_reflns_theta_min 2.94
_diffrn_standards_decay_% 0
_diffrn_standards_interval_time 0
_exptl_absorpt_coefficient_mu 0.285
_exptl_absorpt_correction_type none
_exptl_crystal_colour 'translucent light orange'
_exptl_crystal_density_diffrn 1.253
_exptl_crystal_density_meas ?
_exptl_crystal_description platelet
_exptl_crystal_F_000 1228
_exptl_crystal_size_max 0.35
_exptl_crystal_size_mid 0.25
_exptl_crystal_size_min 0.10
_refine_diff_density_max 1.140
_refine_diff_density_min -0.761
_refine_diff_density_rms 0.079
_refine_ls_extinction_method none
_refine_ls_goodness_of_fit_ref 1.057
_refine_ls_hydrogen_treatment constr
_refine_ls_matrix_type full
_refine_ls_number_parameters 373
_refine_ls_number_reflns 5987
_refine_ls_number_restraints 65
_refine_ls_restrained_S_all 1.066
_refine_ls_R_factor_all 0.0669
_refine_ls_R_factor_gt 0.0558
_refine_ls_shift/su_max 0.001
_refine_ls_shift/su_mean 0.000
_refine_ls_structure_factor_coef Fsqd
_refine_ls_weighting_details 'calc w=1/[\s^2^(Fo^2^)+(0.0861P)^2^+4.4990P] where P=(Fo^2^+2Fc^2^)/3'
_refine_ls_weighting_scheme calc
_refine_ls_wR_factor_gt 0.1543
_refine_ls_wR_factor_ref 0.1619
_reflns_number_gt 5068
_reflns_number_total 5987
_reflns_threshold_expression >2sigma(I)
_cod_data_source_file om7006634-file002.cif
_cod_data_source_block ta43
_cod_depositor_comments
;
The following automatic conversions were performed:

'_exptl_crystal_density_meas' value 'not measured' was changed to '?'
- the value is perceived as not measured.

Automatic conversion script
Id: cif_fix_values 3008 2015-01-20 13:52:24Z robertas 
;
_cod_original_cell_volume 3068.30(17)
_cod_original_sg_symbol_H-M 'P 21/m'
_cod_database_code 4073838

loop_
_symmetry_equiv_pos_as_xyz
'x, y, z'
'-x, y+1/2, -z'
'-x, -y, -z'
'x, -y-1/2, z'

loop_
_atom_site_label
_atom_site_type_symbol
_atom_site_fract_x
_atom_site_fract_y
_atom_site_fract_z
_atom_site_U_iso_or_equiv
_atom_site_adp_type
_atom_site_occupancy
_atom_site_symmetry_multiplicity
_atom_site_calc_flag
_atom_site_refinement_flags
K K 0.79480(9) 0.2500 0.35416(6) 0.0256(2) Uani 1 2 d S
P1 P 0.77244(10) 0.2500 0.63667(6) 0.0203(2) Uani 1 2 d S
P2 P 0.71979(7) 0.39489(3) 0.67242(4) 0.02116(18) Uani 1 1 d .
S1 S 0.83662(7) 0.43784(3) 0.58933(5) 0.02522(19) Uani 1 1 d .
B1 B 0.6390(5) 0.2500 0.5382(3) 0.0246(9) Uani 1 2 d S
H1B H 0.6798 0.2942 0.5040 0.030 Uiso 1 1 d R
H2B H 0.5270 0.2500 0.5534 0.030 Uiso 1 2 d SR
O1 O 0.5069(3) 0.2500 0.2955(2) 0.0338(7) Uani 1 2 d S
O2 O 0.6672(2) 0.36825(10) 0.30153(14) 0.0302(5) Uani 1 1 d .
O3 O 0.9489(2) 0.36437(10) 0.37187(14) 0.0315(5) Uani 1 1 d .
O4 O 1.1112(3) 0.2500 0.35906(18) 0.0283(6) Uani 1 2 d S
O5 O 0.7975(4) 0.2500 0.1753(2) 0.0464(9) Uani 1 2 d S
C1 C 0.7832(3) 0.31772(13) 0.70802(17) 0.0221(6) Uani 1 1 d .
C2 C 0.8798(3) 0.31062(13) 0.77832(18) 0.0233(6) Uani 1 1 d .
C3 C 0.9293(4) 0.2500 0.8077(3) 0.0264(9) Uani 1 2 d S
H3 H 1.0015 0.2500 0.8504 0.032 Uiso 1 2 calc SR
C4 C 0.9455(4) 0.2500 0.5897(3) 0.0270(9) Uani 1 2 d S
H4A H 0.9538 0.2121 0.5554 0.041 Uiso 1 1 d PR
H4B H 1.0204 0.2500 0.6336 0.041 Uiso 1 2 d SR
C5 C 0.5341(3) 0.38489(13) 0.63377(18) 0.0228(6) Uani 1 1 d .
C6 C 0.4435(3) 0.34174(14) 0.67244(19) 0.0256(6) Uani 1 1 d .
H6 H 0.4806 0.3129 0.7130 0.031 Uiso 1 1 calc R
C7 C 0.2984(3) 0.34205(14) 0.6501(2) 0.0290(6) Uani 1 1 d .
H7 H 0.2380 0.3135 0.6760 0.035 Uiso 1 1 calc R
C8 C 0.2421(3) 0.38469(15) 0.5893(2) 0.0290(6) Uani 1 1 d .
H8 H 0.1442 0.3853 0.5754 0.035 Uiso 1 1 calc R
C9 C 0.3323(3) 0.42620(15) 0.54944(19) 0.0286(6) Uani 1 1 d .
H9 H 0.2953 0.4541 0.5078 0.034 Uiso 1 1 calc R
C10 C 0.4780(3) 0.42627(14) 0.57163(18) 0.0260(6) Uani 1 1 d .
H10 H 0.5384 0.4542 0.5447 0.031 Uiso 1 1 calc R
C11 C 0.6963(3) 0.44715(14) 0.76400(18) 0.0251(6) Uani 1 1 d .
C12 C 0.7775(3) 0.50348(14) 0.77449(19) 0.0281(6) Uani 1 1 d .
H12 H 0.8475 0.5128 0.7371 0.034 Uiso 1 1 calc R
C13 C 0.7549(4) 0.54588(15) 0.8403(2) 0.0338(7) Uani 1 1 d .
H13 H 0.8109 0.5829 0.8472 0.041 Uiso 1 1 calc R
C14 C 0.6494(4) 0.53320(17) 0.8955(2) 0.0395(8) Uani 1 1 d .
H14 H 0.6329 0.5620 0.9388 0.047 Uiso 1 1 calc R
C15 C 0.5684(4) 0.47728(19) 0.8859(2) 0.0438(9) Uani 1 1 d .
H15 H 0.4983 0.4683 0.9234 0.053 Uiso 1 1 calc R
C16 C 0.5912(4) 0.43440(17) 0.8206(2) 0.0357(7) Uani 1 1 d .
H16 H 0.5361 0.3970 0.8146 0.043 Uiso 1 1 calc R
C17 C 0.9517(3) 0.36589(13) 0.82449(18) 0.0249(6) Uani 1 1 d .
C18 C 1.0519(3) 0.40285(14) 0.78391(19) 0.0274(6) Uani 1 1 d .
H18 H 1.0616 0.3974 0.7265 0.033 Uiso 1 1 calc R
C19 C 1.1373(3) 0.44773(15) 0.8284(2) 0.0336(7) Uani 1 1 d .
H19 H 1.2056 0.4713 0.8012 0.040 Uiso 1 1 calc R
C20 C 1.1204(4) 0.45706(16) 0.9132(2) 0.0395(8) Uani 1 1 d .
H20 H 1.1768 0.4873 0.9430 0.047 Uiso 1 1 calc R
C21 C 1.0205(4) 0.42170(17) 0.9537(2) 0.0395(8) Uani 1 1 d .
H21 H 1.0086 0.4286 1.0107 0.047 Uiso 1 1 calc R
C22 C 0.9375(4) 0.37580(15) 0.9102(2) 0.0327(7) Uani 1 1 d .
H22 H 0.8718 0.3514 0.9385 0.039 Uiso 1 1 calc R
C23 C 0.4652(4) 0.30740(16) 0.2512(2) 0.0362(7) Uani 1 1 d .
H23A H 0.3618 0.3086 0.2417 0.043 Uiso 1 1 calc R
H23B H 0.5075 0.3083 0.1969 0.043 Uiso 1 1 calc R
C24 C 0.5154(3) 0.36485(17) 0.3030(2) 0.0374(8) Uani 1 1 d .
H24A H 0.4725 0.4042 0.2798 0.045 Uiso 1 1 calc R
H24B H 0.4875 0.3601 0.3605 0.045 Uiso 1 1 calc R
C25 C 0.7238(3) 0.41845(15) 0.3557(2) 0.0352(7) Uani 1 1 d .
H25A H 0.7068 0.4083 0.4139 0.042 Uiso 1 1 calc R
H25B H 0.6770 0.4592 0.3414 0.042 Uiso 1 1 calc R
C26 C 0.8822(4) 0.42386(15) 0.3448(2) 0.0372(8) Uani 1 1 d .
H26A H 0.8994 0.4319 0.2861 0.045 Uiso 1 1 calc R
H26B H 0.9220 0.4596 0.3781 0.045 Uiso 1 1 calc R
C27 C 1.0994(3) 0.36532(16) 0.3607(2) 0.0317(7) Uani 1 1 d .
H27A H 1.1416 0.4041 0.3859 0.038 Uiso 1 1 calc R
H27B H 1.1165 0.3656 0.3011 0.038 Uiso 1 1 calc R
C28 C 1.1660(3) 0.30661(15) 0.40157(19) 0.0296(7) Uani 1 1 d .
H28A H 1.2692 0.3084 0.3987 0.036 Uiso 1 1 calc R
H28B H 1.1441 0.3051 0.4604 0.036 Uiso 1 1 calc R
C29 C 0.8639(5) 0.3054(2) 0.1411(3) 0.0614(12) Uani 1 1 d .
H29A H 0.8675 0.3407 0.1814 0.074 Uiso 1 1 calc R
H29B H 0.8114 0.3197 0.0900 0.074 Uiso 1 1 calc R
C30 C 1.0106(5) 0.2847(2) 0.1226(4) 0.0713(14) Uani 1 1 d .
H30A H 1.0353 0.3010 0.0681 0.086 Uiso 1 1 calc R
H30B H 1.0797 0.3010 0.1652 0.086 Uiso 1 1 calc R
O6 O 0.5149(13) 0.2921(5) 0.9792(7) 0.140(3) Uani 0.50 1 d PDU
C31 C 0.3605(16) 0.2938(9) 0.9682(10) 0.151(4) Uani 0.50 1 d PDU
C32 C 0.3249(12) 0.2500 0.8951(8) 0.130(3) Uani 1 2 d SDU
C33 C 0.4566(11) 0.2500 0.8493(6) 0.115(3) Uani 1 2 d SDU
C34 C 0.5647(11) 0.2500 0.9177(6) 0.106(3) Uani 1 2 d SDU

loop_
_atom_site_aniso_label
_atom_site_aniso_U_11
_atom_site_aniso_U_22
_atom_site_aniso_U_33
_atom_site_aniso_U_23
_atom_site_aniso_U_13
_atom_site_aniso_U_12
K 0.0245(5) 0.0247(4) 0.0275(5) 0.000 0.0011(3) 0.000
P1 0.0198(5) 0.0197(5) 0.0215(5) 0.000 0.0005(4) 0.000
P2 0.0207(4) 0.0194(4) 0.0233(4) 0.0000(3) 0.0003(3) 0.0002(3)
S1 0.0225(4) 0.0251(4) 0.0281(4) 0.0038(3) 0.0027(3) -0.0011(3)
B1 0.025(2) 0.025(2) 0.024(2) 0.000 0.0018(17) 0.000
O1 0.0324(17) 0.0352(17) 0.0333(17) 0.000 -0.0013(13) 0.000
O2 0.0255(11) 0.0293(11) 0.0359(12) -0.0027(9) 0.0015(8) 0.0018(8)
O3 0.0282(11) 0.0254(11) 0.0413(13) 0.0016(9) 0.0047(9) -0.0001(8)
O4 0.0273(15) 0.0292(16) 0.0280(15) 0.000 -0.0016(11) 0.000
O5 0.057(2) 0.047(2) 0.0364(19) 0.000 0.0135(16) 0.000
C1 0.0231(14) 0.0200(13) 0.0231(14) 0.0011(11) 0.0002(10) 0.0006(10)
C2 0.0230(14) 0.0227(14) 0.0243(14) -0.0006(11) 0.0002(10) -0.0015(11)
C3 0.026(2) 0.025(2) 0.027(2) 0.000 -0.0052(16) 0.000
C4 0.025(2) 0.025(2) 0.032(2) 0.000 0.0064(16) 0.000
C5 0.0224(14) 0.0215(13) 0.0245(14) -0.0035(11) 0.0006(10) 0.0019(10)
C6 0.0239(15) 0.0239(14) 0.0288(15) -0.0002(12) 0.0005(11) 0.0013(11)
C7 0.0284(16) 0.0248(15) 0.0339(16) -0.0037(12) 0.0041(12) -0.0025(12)
C8 0.0210(15) 0.0301(16) 0.0355(16) -0.0066(13) -0.0025(12) 0.0024(11)
C9 0.0279(16) 0.0272(15) 0.0301(16) -0.0001(12) -0.0046(12) 0.0050(12)
C10 0.0265(15) 0.0227(14) 0.0289(15) -0.0009(12) 0.0007(11) -0.0007(11)
C11 0.0226(14) 0.0260(15) 0.0263(15) -0.0016(12) -0.0009(11) 0.0009(11)
C12 0.0302(16) 0.0224(14) 0.0317(16) -0.0001(12) 0.0008(12) 0.0009(12)
C13 0.0395(18) 0.0257(16) 0.0351(17) -0.0047(13) -0.0066(13) -0.0015(13)
C14 0.046(2) 0.0394(19) 0.0326(17) -0.0118(15) -0.0011(14) 0.0101(15)
C15 0.0387(19) 0.058(2) 0.0361(19) -0.0143(17) 0.0117(14) -0.0037(16)
C16 0.0362(18) 0.0390(18) 0.0322(17) -0.0084(14) 0.0062(13) -0.0093(14)
C17 0.0250(15) 0.0204(14) 0.0285(15) 0.0000(11) -0.0047(11) 0.0036(11)
C18 0.0253(15) 0.0249(15) 0.0316(16) -0.0009(12) -0.0030(11) 0.0018(11)
C19 0.0266(16) 0.0271(16) 0.0460(19) 0.0025(14) -0.0064(13) -0.0026(12)
C20 0.0430(19) 0.0290(17) 0.045(2) -0.0076(15) -0.0134(15) -0.0036(14)
C21 0.051(2) 0.0367(18) 0.0296(17) -0.0073(14) -0.0065(14) -0.0015(15)
C22 0.0390(18) 0.0304(16) 0.0282(16) -0.0006(13) -0.0023(13) -0.0009(13)
C23 0.0283(17) 0.0401(19) 0.0393(18) 0.0028(15) -0.0059(13) 0.0062(13)
C24 0.0296(17) 0.0375(18) 0.045(2) -0.0006(15) -0.0002(14) 0.0083(14)
C25 0.0385(18) 0.0250(16) 0.0417(19) -0.0041(14) 0.0011(14) 0.0029(13)
C26 0.0354(18) 0.0243(16) 0.052(2) 0.0019(14) 0.0003(14) -0.0001(13)
C27 0.0271(16) 0.0326(17) 0.0357(17) 0.0008(13) 0.0041(12) -0.0073(12)
C28 0.0243(15) 0.0343(17) 0.0301(16) -0.0018(13) 0.0015(11) -0.0084(12)
C29 0.087(3) 0.044(2) 0.056(3) 0.016(2) 0.029(2) 0.020(2)
C30 0.064(3) 0.050(3) 0.101(4) 0.013(3) 0.022(3) -0.004(2)
O6 0.140(3) 0.140(3) 0.140(3) -0.0008(10) 0.0080(10) -0.0010(10)
C31 0.151(4) 0.152(4) 0.151(4) -0.0005(10) 0.0097(10) 0.0015(10)
C32 0.129(3) 0.131(3) 0.130(3) 0.000 0.0066(10) 0.000
C33 0.115(3) 0.116(3) 0.115(3) 0.000 0.0067(10) 0.000
C34 0.106(3) 0.107(3) 0.106(3) 0.000 0.0062(10) 0.000

loop_
_atom_type_symbol
_atom_type_description
_atom_type_scat_dispersion_real
_atom_type_scat_dispersion_imag
_atom_type_scat_source
C C 0.0033 0.0016 'International Tables Vol C Tables 4.2.6.8 and 6.1.1.4'
H H 0.0000 0.0000 'International Tables Vol C Tables 4.2.6.8 and 6.1.1.4'
B B 0.0013 0.0007 'International Tables Vol C Tables 4.2.6.8 and 6.1.1.4'
O O 0.0106 0.0060 'International Tables Vol C Tables 4.2.6.8 and 6.1.1.4'
K K 0.2009 0.2494 'International Tables Vol C Tables 4.2.6.8 and 6.1.1.4'
P P 0.1023 0.0942 'International Tables Vol C Tables 4.2.6.8 and 6.1.1.4'
S S 0.1246 0.1234 'International Tables Vol C Tables 4.2.6.8 and 6.1.1.4'

loop_
_geom_angle_atom_site_label_1
_geom_angle_atom_site_label_2
_geom_angle_atom_site_label_3
_geom_angle
_geom_angle_site_symmetry_1
_geom_angle_site_symmetry_3
O3 K O3 116.86(9) . 4_565
O3 K O1 121.21(5) . .
O3 K O1 121.21(5) 4_565 .
O3 K O2 167.21(7) . 4_565
O3 K O2 60.09(6) 4_565 4_565
O1 K O2 61.27(5) . 4_565
O3 K O2 60.09(6) . .
O3 K O2 167.21(7) 4_565 .
O1 K O2 61.27(5) . .
O2 K O2 119.75(9) 4_565 .
O3 K O5 93.84(6) . .
O3 K O5 93.84(6) 4_565 .
O1 K O5 74.39(10) . .
O2 K O5 74.45(6) 4_565 .
O2 K O5 74.45(6) . .
O3 K O4 58.93(5) . .
O3 K O4 58.93(5) 4_565 .
O1 K O4 162.09(9) . .
O2 K O4 114.40(5) 4_565 .
O2 K O4 114.40(5) . .
O5 K O4 87.70(10) . .
O3 K B1 99.28(6) . .
O3 K B1 99.28(6) 4_565 .
O1 K B1 80.31(10) . .
O2 K B1 93.50(6) 4_565 .
O2 K B1 93.50(6) . .
O5 K B1 154.70(11) . .
O4 K B1 117.60(10) . .
C1 P1 C1 102.02(18) 4_565 .
C1 P1 C4 103.87(13) 4_565 .
C1 P1 C4 103.87(13) . .
C1 P1 B1 121.12(11) 4_565 .
C1 P1 B1 121.12(11) . .
C4 P1 B1 102.4(2) . .
C1 P2 C5 107.40(13) . .
C1 P2 C11 109.12(13) . .
C5 P2 C11 100.30(13) . .
C1 P2 S1 115.35(10) . .
C5 P2 S1 112.31(10) . .
C11 P2 S1 111.25(10) . .
P1 B1 K 114.35(18) . .
C23 O1 C23 113.0(3) . 4_565
C24 O2 C25 111.1(2) . .
C27 O3 C26 111.4(2) . .
C28 O4 C28 109.7(3) 4_565 .
C29 O5 C29 106.9(4) 4_565 .
C2 C1 P2 122.2(2) . .
C2 C1 P1 115.5(2) . .
P2 C1 P1 119.35(15) . .
C1 C2 C3 122.8(3) . .
C1 C2 C17 124.1(2) . .
C3 C2 C17 112.8(3) . .
C2 C3 C2 126.0(4) . 4_565
C10 C5 C6 119.5(3) . .
C10 C5 P2 119.0(2) . .
C6 C5 P2 121.0(2) . .
C7 C6 C5 119.7(3) . .
C6 C7 C8 120.6(3) . .
C9 C8 C7 119.7(3) . .
C8 C9 C10 120.0(3) . .
C5 C10 C9 120.4(3) . .
C12 C11 C16 118.7(3) . .
C12 C11 P2 119.8(2) . .
C16 C11 P2 121.4(2) . .
C13 C12 C11 120.7(3) . .
C14 C13 C12 120.2(3) . .
C13 C14 C15 119.6(3) . .
C14 C15 C16 120.5(3) . .
C15 C16 C11 120.3(3) . .
C22 C17 C18 118.5(3) . .
C22 C17 C2 121.8(3) . .
C18 C17 C2 119.1(3) . .
C19 C18 C17 120.7(3) . .
C20 C19 C18 119.7(3) . .
C21 C20 C19 120.2(3) . .
C20 C21 C22 120.4(3) . .
C21 C22 C17 120.5(3) . .
O1 C23 C24 108.6(3) . .
O2 C24 C23 108.1(3) . .
O2 C25 C26 108.5(3) . .
O3 C26 C25 108.4(3) . .
O3 C27 C28 108.9(2) . .
O4 C28 C27 109.2(2) . .
O5 C29 C30 105.8(3) . .
C30 C30 C29 106.8(2) 4_565 .
C34 O6 C31 107.4(11) . .
O6 C31 C32 104.8(12) . .
C33 C32 C31 103.3(10) . .
C34 C33 C32 101.4(9) . .
O6 C34 C33 106.2(8) . .

loop_
_geom_bond_atom_site_label_1
_geom_bond_atom_site_label_2
_geom_bond_distance
_geom_bond_site_symmetry_2
K O3 2.774(2) .
K O3 2.774(2) 4_565
K O1 2.799(3) .
K O2 2.825(2) 4_565
K O2 2.826(2) .
K O5 2.845(4) .
K O4 2.956(3) .
K B1 3.343(5) .
P1 C1 1.801(3) 4_565
P1 C1 1.801(3) .
P1 C4 1.822(4) .
P1 B1 1.945(5) .
P2 C1 1.782(3) .
P2 C5 1.821(3) .
P2 C11 1.836(3) .
P2 S1 1.9732(10) .
O1 C23 1.423(4) .
O1 C23 1.423(4) 4_565
O2 C24 1.423(4) .
O2 C25 1.431(4) .
O3 C27 1.429(4) .
O3 C26 1.433(4) .
O4 C28 1.431(3) 4_565
O4 C28 1.431(3) .
O5 C29 1.426(5) 4_565
O5 C29 1.426(5) .
C1 C2 1.404(4) .
C2 C3 1.406(3) .
C2 C17 1.496(4) .
C3 C2 1.406(3) 4_565
C5 C10 1.387(4) .
C5 C6 1.397(4) .
C6 C7 1.383(4) .
C7 C8 1.389(4) .
C8 C9 1.382(4) .
C9 C10 1.388(4) .
C11 C12 1.395(4) .
C11 C16 1.395(4) .
C12 C13 1.390(4) .
C13 C14 1.383(5) .
C14 C15 1.385(5) .
C15 C16 1.391(5) .
C17 C22 1.392(4) .
C17 C18 1.396(4) .
C18 C19 1.391(4) .
C19 C20 1.380(5) .
C20 C21 1.376(5) .
C21 C22 1.386(5) .
C23 C24 1.505(5) .
C25 C26 1.506(5) .
C27 C28 1.496(4) .
C29 C30 1.482(6) .
C30 C30 1.435(9) 4_565
O6 C34 1.408(8) .
O6 C31 1.445(9) .
O6 O6 1.74(2) 4_565
C31 C32 1.496(9) .
C31 C31 1.81(4) 4_565
C32 C33 1.467(9) .
C32 C31 1.496(9) 4_565
C33 C34 1.442(8) .
C34 O6 1.408(8) 4_565
